data_7126178
loop_
_publ_author_name
'Otani, Takashi'
'Sasayama, Takuma'
'Iwashimizu, Chisaki'
'Kanyiva, Kyalo Stephen'
'Kawai, Hidetoshi'
'Shibata, Takanori'

_publ_section_title
;
 Short-step synthesis and chiroptical properties of
 polyaza[5]-[9]helicenes with blue to green-colour emission.
;
_journal_issue 32
_journal_name_full 'Chemical communications (Cambridge, England)'
_journal_page_first 4484
_journal_page_last 4487
_journal_paper_doi 10.1039/d0cc01194k
_journal_volume 56
_journal_year 2020
_chemical_absolute_configuration 'CHOOSE rm ad rmad syn or unk'
_chemical_formula_moiety 'C30 H16 N6'
_chemical_formula_sum 'C30 H16 N6'
_chemical_formula_weight 460.50
_space_group_crystal_system tetragonal
_space_group_IT_number 122
_space_group_name_Hall 'I -4 2bw'
_space_group_name_H-M_alt 'I -4 2 d'
_atom_sites_solution_hydrogens geom
_atom_sites_solution_primary direct
_atom_sites_solution_secondary difmap
_audit_update_record
;
2020-01-23 deposited with the CCDC.	2020-03-10 downloaded from the CCDC.
;
_cell_angle_alpha 90.0000
_cell_angle_beta 90.0000
_cell_angle_gamma 90.0000
_cell_formula_units_Z 16
_cell_length_a 22.3365(5)
_cell_length_b 22.3365(5)
_cell_length_c 9.9167(2)
_cell_measurement_reflns_used 21630
_cell_measurement_temperature 296
_cell_measurement_theta_max 68.22
_cell_measurement_theta_min 3.96
_cell_volume 4947.63(19)
_computing_cell_refinement 'RAPID AUTO'
_computing_data_collection 'RAPID AUTO (Rigaku, ????)'
_computing_data_reduction 'RAPID AUTO'
_computing_molecular_graphics 'CrystalStructure 4.2.4'
_computing_publication_material 'CrystalStructure 4.2.4 (Rigaku, 2016)'
_computing_structure_refinement 'SHELXL Version 2014/6 (Sheldrick, 2008)'
_computing_structure_solution 'SIR92 (Altomare, et al., 1994)'
_diffrn_ambient_temperature 296
_diffrn_detector_area_resol_mean 10.000
_diffrn_measured_fraction_theta_full 1.000
_diffrn_measured_fraction_theta_max 1.000
_diffrn_measurement_device_type 'Rigaku R-AXIS RAPID'
_diffrn_measurement_method \w
_diffrn_radiation_type 'Cu K\a'
_diffrn_radiation_wavelength 1.54187
_diffrn_reflns_av_R_equivalents 0.0285
_diffrn_reflns_Laue_measured_fraction_full 1.000
_diffrn_reflns_Laue_measured_fraction_max 1.000
_diffrn_reflns_limit_h_max 26
_diffrn_reflns_limit_h_min -26
_diffrn_reflns_limit_k_max 26
_diffrn_reflns_limit_k_min -26
_diffrn_reflns_limit_l_max 11
_diffrn_reflns_limit_l_min -11
_diffrn_reflns_number 28498
_diffrn_reflns_point_group_measured_fraction_full 1.000
_diffrn_reflns_point_group_measured_fraction_max 1.000
_diffrn_reflns_theta_full 67.687
_diffrn_reflns_theta_max 68.232
_diffrn_reflns_theta_min 3.958
_diffrn_standards_number 0
_exptl_absorpt_coefficient_mu 1.212
_exptl_absorpt_correction_T_max 0.785
_exptl_absorpt_correction_T_min 0.653
_exptl_absorpt_correction_type numerical
_exptl_absorpt_process_details 'NUMABS (Rigaku, 1999)'
_exptl_crystal_colour unknown
_exptl_crystal_density_diffrn 2.473
_exptl_crystal_density_method 'not measured'
_exptl_crystal_description block
_exptl_crystal_F_000 3808.00
_exptl_crystal_size_max 0.700
_exptl_crystal_size_mid 0.200
_exptl_crystal_size_min 0.200
_refine_diff_density_max 1.55
_refine_diff_density_min -0.36
_refine_ls_abs_structure_details
;
 Flack x determined using 978 quotients [(I+)-(I-)]/[(I+)+(I-)]
 (Parsons, Flack and Wagner, Acta Cryst. B69 (2013) 249-259).
;
_refine_ls_abs_structure_Flack 0.07(6)
_refine_ls_extinction_method none
_refine_ls_goodness_of_fit_ref 1.051
_refine_ls_hydrogen_treatment constr
_refine_ls_number_parameters 163
_refine_ls_number_reflns 2257
_refine_ls_number_restraints 0
_refine_ls_R_factor_all 0.0626
_refine_ls_R_factor_gt 0.0623
_refine_ls_shift/su_max 0.000
_refine_ls_structure_factor_coef Fsqd
_refine_ls_weighting_details 'w = 1/[\s^2^(Fo^2^)+(0.1800P)^2^+1.5410P] where P=(Fo^2^+2Fc^2^)/3'
_refine_ls_weighting_scheme calc
_refine_ls_wR_factor_gt 0.1996
_refine_ls_wR_factor_ref 0.2002
_reflns_Friedel_coverage 0.790
_reflns_Friedel_fraction_full 1.000
_reflns_Friedel_fraction_max 1.000
_reflns_number_gt 2225
_reflns_number_total 2257
_reflns_threshold_expression F^2^>2.0\s(F^2^)
_cod_data_source_file d0cc01194k2.cif
_cod_data_source_block 20170531iwashimizu_aza9helicene
_cod_depositor_comments 'Adding full bibliography for 7126178--7126180.cif.'
_cod_original_cell_volume 4947.62(18)
_cod_database_code 7126178
_shelxl_version_number 2014/6

loop_
_space_group_symop_operation_xyz
'x, y, z'
'-x, y+1/2, -z+1/4'
'-x, -y, z'
'x, -y+1/2, -z+1/4'
'-y, x, -z'
'y, x+1/2, z+1/4'
'y, -x, -z'
'-y, -x+1/2, z+1/4'
'x+1/2, y+1/2, z+1/2'
'-x+1/2, y+1, -z+3/4'
'-x+1/2, -y+1/2, z+1/2'
'x+1/2, -y+1, -z+3/4'
'-y+1/2, x+1/2, -z+1/2'
'y+1/2, x+1, z+3/4'
'y+1/2, -x+1/2, -z+1/2'
'-y+1/2, -x+1, z+3/4'

loop_
_atom_site_label
_atom_site_type_symbol
_atom_site_fract_x
_atom_site_fract_y
_atom_site_fract_z
_atom_site_U_iso_or_equiv
_atom_site_adp_type
_atom_site_occupancy
_atom_site_site_symmetry_order
_atom_site_calc_flag
_atom_site_refinement_flags_posn
_atom_site_refinement_flags_adp
_atom_site_refinement_flags_occupancy
_atom_site_disorder_assembly
_atom_site_disorder_group
N1 N 0.79224(14) 0.14915(14) 0.6148(3) 0.0323(7) Uani 1 1 d . . . . .
N2 N 0.78815(12) 0.06075(12) 0.7260(3) 0.0238(7) Uani 1 1 d . . . . .
N3 N 0.82832(13) 0.01484(13) 0.9775(3) 0.0280(7) Uani 1 1 d . . . . .
C4 C 0.81987(14) -0.02304(15) 0.8729(4) 0.0263(8) Uani 1 1 d . . . . .
C6 C 0.76522(12) 0.10382(14) 0.8130(3) 0.0210(7) Uani 1 1 d . . . . .
C7 C 0.83051(16) -0.08576(15) 0.8827(4) 0.0319(8) Uani 1 1 d . . . . .
C8 C 0.77252(14) 0.15869(15) 0.7453(3) 0.0254(7) Uani 1 1 d . . . . .
C9 C 0.76003(16) 0.21396(15) 0.8105(4) 0.0310(8) Uani 1 1 d . . . . .
H9 H 0.7656 0.2499 0.7650 0.037 Uiso 1 1 calc R U . . .
C10 C 0.84406(19) -0.00859(18) 1.0943(4) 0.0374(9) Uani 1 1 d . . . . .
H10 H 0.8501 0.0173 1.1664 0.045 Uiso 1 1 calc R U . . .
C11 C 0.82015(18) -0.09691(18) 0.6418(4) 0.0390(9) Uani 1 1 d . . . . .
H11 H 0.8214 -0.1210 0.5655 0.047 Uiso 1 1 calc R U . . .
C12 C 0.79935(15) 0.09082(16) 0.6050(3) 0.0285(8) Uani 1 1 d . . . . .
C13 C 0.8105(2) 0.05521(18) 0.4883(4) 0.0381(9) Uani 1 1 d . . . . .
H13 H 0.8172 0.0734 0.4053 0.046 Uiso 1 1 calc R U . . .
C14 C 0.8522(2) -0.06994(19) 1.1168(5) 0.0454(10) Uani 1 1 d . . . . .
H14 H 0.8620 -0.0842 1.2021 0.055 Uiso 1 1 calc R U . . .
C15 C 0.81022(16) -0.03405(17) 0.6273(4) 0.0327(9) Uani 1 1 d . . . . .
C16 C 0.82770(17) -0.12192(18) 0.7650(5) 0.0392(10) Uani 1 1 d . . . . .
H16 H 0.8311 -0.1633 0.7727 0.047 Uiso 1 1 calc R U . . .
C17 C 0.84559(19) -0.10824(18) 1.0108(4) 0.0407(10) Uani 1 1 d . . . . .
H17 H 0.8510 -0.1492 1.0231 0.049 Uiso 1 1 calc R U . . .
C18 C 0.8113(2) -0.00522(19) 0.4990(4) 0.0401(9) Uani 1 1 d . . . . .
H18 H 0.8126 -0.0284 0.4212 0.048 Uiso 1 1 calc R U . . .
C19 C 0.80410(15) 0.00075(15) 0.7448(4) 0.0259(7) Uani 1 1 d . . . . .

loop_
_atom_site_aniso_label
_atom_site_aniso_U_11
_atom_site_aniso_U_22
_atom_site_aniso_U_33
_atom_site_aniso_U_23
_atom_site_aniso_U_13
_atom_site_aniso_U_12
N1 0.0377(15) 0.0291(14) 0.0300(14) 0.0078(12) 0.0024(13) -0.0024(13)
N2 0.0268(14) 0.0220(13) 0.0225(14) 0.0003(10) 0.0033(10) -0.0019(11)
N3 0.0271(14) 0.0277(14) 0.0291(16) 0.0001(12) -0.0011(11) 0.0039(11)
C4 0.0226(15) 0.0233(14) 0.0329(18) 0.0002(14) 0.0025(13) 0.0017(13)
C6 0.0190(14) 0.0210(15) 0.0229(16) 0.0001(12) -0.0001(12) -0.0003(11)
C7 0.0279(15) 0.0246(16) 0.043(2) 0.0034(15) 0.0014(15) 0.0035(13)
C8 0.0261(14) 0.0238(15) 0.0264(15) 0.0048(13) -0.0028(13) -0.0024(12)
C9 0.0374(18) 0.0194(15) 0.0362(18) 0.0062(14) -0.0052(15) -0.0015(14)
C10 0.042(2) 0.0382(19) 0.0326(18) -0.0012(16) -0.0056(16) 0.0081(17)
C11 0.044(2) 0.0304(19) 0.043(2) -0.0119(16) 0.0072(18) 0.0061(16)
C12 0.0308(17) 0.0318(17) 0.0229(16) 0.0044(14) 0.0023(14) -0.0017(14)
C13 0.052(2) 0.040(2) 0.0226(17) -0.0004(15) 0.0081(16) 0.0021(17)
C14 0.053(2) 0.042(2) 0.041(2) 0.0119(18) -0.008(2) 0.0093(19)
C15 0.0337(17) 0.0320(19) 0.032(2) -0.0056(15) 0.0042(16) 0.0032(15)
C16 0.043(2) 0.0224(16) 0.053(2) -0.0039(16) 0.0049(19) 0.0064(15)
C17 0.040(2) 0.0321(19) 0.050(2) 0.0127(17) -0.0001(18) 0.0108(16)
C18 0.049(2) 0.042(2) 0.0288(17) -0.0072(17) 0.0049(17) 0.0003(18)
C19 0.0247(16) 0.0217(15) 0.0312(17) -0.0013(14) 0.0033(13) -0.0003(12)

loop_
_atom_type_symbol
_atom_type_description
_atom_type_scat_dispersion_real
_atom_type_scat_dispersion_imag
_atom_type_scat_source
C C 0.0181 0.0091
;
International Tables for Crystallography
(Vol. C, Tables 4.2.6.8 and 6.1.1.4)
;
H H 0.0000 0.0000
;
International Tables for Crystallography
(Vol. C, Table 6.1.1.4)
;
N N 0.0311 0.0180
;
International Tables for Crystallography
(Vol. C, Tables 4.2.6.8 and 6.1.1.4)
;

loop_
_geom_angle_atom_site_label_1
_geom_angle_atom_site_label_2
_geom_angle_atom_site_label_3
_geom_angle
_geom_angle_site_symmetry_1
_geom_angle_site_symmetry_3
_geom_angle_publ_flag
C12 N1 C8 105.0(3) . . ?
C6 N2 C12 105.4(3) . . ?
C6 N2 C19 132.4(3) . . ?
C12 N2 C19 121.9(3) . . ?
C10 N3 C4 117.6(3) . . ?
N3 C4 C19 119.1(3) . . ?
N3 C4 C7 122.7(3) . . ?
C19 C4 C7 118.0(3) . . ?
N2 C6 C6 136.17(17) . 10_646 ?
N2 C6 C8 105.3(3) . . ?
C6 C6 C8 118.2(2) 10_646 . ?
C17 C7 C16 123.3(3) . . ?
C17 C7 C4 116.9(4) . . ?
C16 C7 C4 119.7(4) . . ?
N1 C8 C6 110.4(3) . . ?
N1 C8 C9 128.4(3) . . ?
C6 C8 C9 121.1(3) . . ?
C9 C9 C8 119.6(2) 10_646 . ?
C9 C9 H9 120.2 10_646 . ?
C8 C9 H9 120.2 . . ?
N3 C10 C14 124.3(4) . . ?
N3 C10 H10 117.9 . . ?
C14 C10 H10 117.9 . . ?
C16 C11 C15 121.0(4) . . ?
C16 C11 H11 119.5 . . ?
C15 C11 H11 119.5 . . ?
N1 C12 N2 113.0(3) . . ?
N1 C12 C13 129.2(3) . . ?
N2 C12 C13 117.4(3) . . ?
C18 C13 C12 119.6(4) . . ?
C18 C13 H13 120.2 . . ?
C12 C13 H13 120.2 . . ?
C17 C14 C10 118.5(4) . . ?
C17 C14 H14 120.8 . . ?
C10 C14 H14 120.8 . . ?
C19 C15 C18 119.4(3) . . ?
C19 C15 C11 118.3(3) . . ?
C18 C15 C11 122.1(3) . . ?
C11 C16 C7 120.8(3) . . ?
C11 C16 H16 119.6 . . ?
C7 C16 H16 119.6 . . ?
C14 C17 C7 119.9(3) . . ?
C14 C17 H17 120.1 . . ?
C7 C17 H17 120.1 . . ?
C13 C18 C15 121.3(4) . . ?
C13 C18 H18 119.3 . . ?
C15 C18 H18 119.3 . . ?
N2 C19 C15 116.4(3) . . ?
N2 C19 C4 122.7(3) . . ?
C15 C19 C4 120.6(3) . . ?

loop_
_geom_bond_atom_site_label_1
_geom_bond_atom_site_label_2
_geom_bond_distance
_geom_bond_site_symmetry_2
_geom_bond_publ_flag
N1 C12 1.316(5) . ?
N1 C8 1.384(5) . ?
N2 C6 1.390(4) . ?
N2 C12 1.397(4) . ?
N2 C19 1.399(4) . ?
N3 C10 1.319(5) . ?
N3 C4 1.352(4) . ?
C4 C19 1.422(5) . ?
C4 C7 1.424(4) . ?
C6 C6 1.406(6) 10_646 ?
C6 C8 1.407(4) . ?
C7 C17 1.406(6) . ?
C7 C16 1.421(6) . ?
C8 C9 1.421(5) . ?
C9 C9 1.355(7) 10_646 ?
C9 H9 0.9300 . ?
C10 C14 1.400(6) . ?
C10 H10 0.9300 . ?
C11 C16 1.354(6) . ?
C11 C15 1.429(5) . ?
C11 H11 0.9300 . ?
C12 C13 1.427(5) . ?
C13 C18 1.354(6) . ?
C13 H13 0.9300 . ?
C14 C17 1.364(6) . ?
C14 H14 0.9300 . ?
C15 C19 1.406(5) . ?
C15 C18 1.426(5) . ?
C16 H16 0.9300 . ?
C17 H17 0.9300 . ?
C18 H18 0.9300 . ?

loop_
_geom_torsion_atom_site_label_1
_geom_torsion_atom_site_label_2
_geom_torsion_atom_site_label_3
_geom_torsion_atom_site_label_4
_geom_torsion
_geom_torsion_site_symmetry_1
_geom_torsion_site_symmetry_2
_geom_torsion_site_symmetry_3
_geom_torsion_site_symmetry_4
_geom_torsion_publ_flag
C10 N3 C4 C19 -178.7(3) . . . . ?
C10 N3 C4 C7 -3.6(5) . . . . ?
C12 N2 C6 C6 165.4(5) . . . 10_646 ?
C19 N2 C6 C6 -20.3(7) . . . 10_646 ?
C12 N2 C6 C8 -8.6(3) . . . . ?
C19 N2 C6 C8 165.7(3) . . . . ?
N3 C4 C7 C17 5.3(5) . . . . ?
C19 C4 C7 C17 -179.5(3) . . . . ?
N3 C4 C7 C16 -172.5(3) . . . . ?
C19 C4 C7 C16 2.7(5) . . . . ?
C12 N1 C8 C6 -2.7(4) . . . . ?
C12 N1 C8 C9 177.5(3) . . . . ?
N2 C6 C8 N1 7.3(4) . . . . ?
C6 C6 C8 N1 -168.0(3) 10_646 . . . ?
N2 C6 C8 C9 -172.9(3) . . . . ?
C6 C6 C8 C9 11.8(5) 10_646 . . . ?
N1 C8 C9 C9 178.9(4) . . . 10_646 ?
C6 C8 C9 C9 -0.9(6) . . . 10_646 ?
C4 N3 C10 C14 -0.3(6) . . . . ?
C8 N1 C12 N2 -3.1(4) . . . . ?
C8 N1 C12 C13 169.9(4) . . . . ?
C6 N2 C12 N1 7.6(4) . . . . ?
C19 N2 C12 N1 -167.4(3) . . . . ?
C6 N2 C12 C13 -166.3(3) . . . . ?
C19 N2 C12 C13 18.7(5) . . . . ?
N1 C12 C13 C18 -174.3(4) . . . . ?
N2 C12 C13 C18 -1.6(6) . . . . ?
N3 C10 C14 C17 2.3(7) . . . . ?
C16 C11 C15 C19 -4.6(6) . . . . ?
C16 C11 C15 C18 170.2(4) . . . . ?
C15 C11 C16 C7 -4.8(6) . . . . ?
C17 C7 C16 C11 -171.9(4) . . . . ?
C4 C7 C16 C11 5.7(5) . . . . ?
C10 C14 C17 C7 -0.4(6) . . . . ?
C16 C7 C17 C14 174.5(4) . . . . ?
C4 C7 C17 C14 -3.1(6) . . . . ?
C12 C13 C18 C15 -9.5(7) . . . . ?
C19 C15 C18 C13 4.4(6) . . . . ?
C11 C15 C18 C13 -170.3(4) . . . . ?
C6 N2 C19 C15 163.0(3) . . . . ?
C12 N2 C19 C15 -23.5(5) . . . . ?
C6 N2 C19 C4 -23.8(5) . . . . ?
C12 N2 C19 C4 149.7(3) . . . . ?
C18 C15 C19 N2 11.7(5) . . . . ?
C11 C15 C19 N2 -173.4(3) . . . . ?
C18 C15 C19 C4 -161.7(4) . . . . ?
C11 C15 C19 C4 13.2(5) . . . . ?
N3 C4 C19 N2 -9.8(5) . . . . ?
C7 C4 C19 N2 174.9(3) . . . . ?
N3 C4 C19 C15 163.2(3) . . . . ?
C7 C4 C19 C15 -12.2(5) . . . . ?
